data_7001417
loop_
_publ_author_name
'Wang, KeFei'
'Jian, FangFang'
'Zhuang, Ruirui'

_publ_section_title
;
 A new ionic liquid comprising lanthanum(iii) bulk-modified carbon
 paste electrode: preparation, electrochemistry and electrocatalysis
;
_journal_issue 23
_journal_name_full 'Dalton Transactions'
_journal_page_first 4532
_journal_page_last 4537
_journal_paper_doi 10.1039/b900046a
_journal_year 2009
_chemical_formula_sum 'C90 H138 La2 N24 O36'
_chemical_formula_weight 2410.06
_chemical_name_systematic
;
?
;
_space_group_IT_number 15
_symmetry_cell_setting monoclinic
_symmetry_space_group_name_Hall '-C 2yc'
_symmetry_space_group_name_H-M 'C 1 2/c 1'
_atom_sites_solution_hydrogens geom
_atom_sites_solution_primary direct
_atom_sites_solution_secondary difmap
_audit_creation_method SHELXL-97
_cell_angle_alpha 90.00
_cell_angle_beta 95.565(2)
_cell_angle_gamma 90.00
_cell_formula_units_Z 4
_cell_length_a 15.0675(19)
_cell_length_b 16.792(2)
_cell_length_c 45.782(6)
_cell_measurement_reflns_used 25
_cell_measurement_temperature 293(2)
_cell_measurement_theta_max 4
_cell_measurement_theta_min 14
_cell_volume 11529(3)
_computing_cell_refinement 'CAD-4 Software'
_computing_data_collection 'CAD-4 Software (Enraf-Nonius, 1989)'
_computing_data_reduction 'NRCVAX (Gabe et al., 1989)'
_computing_molecular_graphics 'SHELXTL/PC (Sheldrick, 1990)'
_computing_publication_material 'WinGX (Farrugia, 1999)'
_computing_structure_refinement 'SHELXL-97 (Sheldrick, 1997)'
_computing_structure_solution 'SHELXS-97 (Sheldrick, 1997)'
_diffrn_ambient_temperature 293(2)
_diffrn_measured_fraction_theta_full 0.967
_diffrn_measured_fraction_theta_max 0.967
_diffrn_measurement_device_type 'Enraf-Nonius CAD-4 diffractometer'
_diffrn_measurement_method 'omega scans'
_diffrn_radiation_monochromator graphite
_diffrn_radiation_source 'fine-focus sealed tube'
_diffrn_radiation_type MoK\a
_diffrn_radiation_wavelength 0.71073
_diffrn_reflns_av_R_equivalents 0.0667
_diffrn_reflns_av_sigmaI/netI 0.0981
_diffrn_reflns_limit_h_max 19
_diffrn_reflns_limit_h_min -20
_diffrn_reflns_limit_k_max 22
_diffrn_reflns_limit_k_min -19
_diffrn_reflns_limit_l_max 54
_diffrn_reflns_limit_l_min -58
_diffrn_reflns_number 37070
_diffrn_reflns_theta_full 28.57
_diffrn_reflns_theta_max 28.57
_diffrn_reflns_theta_min 0.89
_diffrn_standards_decay_% 0
_diffrn_standards_interval_count 100
_diffrn_standards_number 3
_exptl_absorpt_coefficient_mu 0.817
_exptl_absorpt_correction_type none
_exptl_crystal_colour colorless
_exptl_crystal_density_diffrn 1.389
_exptl_crystal_density_method 'not measured'
_exptl_crystal_description block
_exptl_crystal_F_000 4992
_exptl_crystal_size_max 0.20
_exptl_crystal_size_mid 0.18
_exptl_crystal_size_min 0.13
_refine_diff_density_max 0.950
_refine_diff_density_min -2.258
_refine_diff_density_rms 0.083
_refine_ls_extinction_method none
_refine_ls_goodness_of_fit_ref 1.033
_refine_ls_hydrogen_treatment mixed
_refine_ls_matrix_type full
_refine_ls_number_parameters 684
_refine_ls_number_reflns 14252
_refine_ls_number_restraints 0
_refine_ls_restrained_S_all 1.033
_refine_ls_R_factor_all 0.1550
_refine_ls_R_factor_gt 0.0808
_refine_ls_shift/su_max 0.000
_refine_ls_shift/su_mean 0.000
_refine_ls_structure_factor_coef Fsqd
_refine_ls_weighting_details 'calc w=1/[\s^2^(Fo^2^)+(0.0627P)^2^+32.5709P] where P=(Fo^2^+2Fc^2^)/3'
_refine_ls_weighting_scheme calc
_refine_ls_wR_factor_gt 0.1701
_refine_ls_wR_factor_ref 0.1982
_reflns_number_gt 7529
_reflns_number_total 14252
_reflns_threshold_expression I>2\s(I)
_cod_data_source_file b900046a.txt
_cod_data_source_block qj08108
_cod_depositor_comments
;
The following automatic conversions were performed:
'_symmetry_cell_setting' value 'Monoclinic' changed to 'monoclinic'
according to '/home/saulius/struct/CIF-dictionaries/cif_core.dic'
dictionary named 'cif_core.dic' version 2.4.1 from 2010-06-29.

Automatic conversion script
Id: cif_fix_enum 1527 2010-12-29 10:47:43Z saulius 
;
_cod_original_sg_symbol_H-M C2/c
_cod_database_code 7001417

loop_
_symmetry_equiv_pos_as_xyz
'x, y, z'
'-x, y, -z+1/2'
'x+1/2, y+1/2, z'
'-x+1/2, y+1/2, -z+1/2'
'-x, -y, -z'
'x, -y, z-1/2'
'-x+1/2, -y+1/2, -z'
'x+1/2, -y+1/2, z-1/2'

loop_
_atom_site_label
_atom_site_type_symbol
_atom_site_fract_x
_atom_site_fract_y
_atom_site_fract_z
_atom_site_U_iso_or_equiv
_atom_site_adp_type
_atom_site_occupancy
_atom_site_symmetry_multiplicity
_atom_site_calc_flag
_atom_site_refinement_flags
_atom_site_disorder_assembly
_atom_site_disorder_group
La1 La 0.2500 0.2500 0.0000 0.04975(15) Uani 1 2 d S . .
N7 N 0.2473(4) 0.0940(3) 0.03496(14) 0.0711(15) Uani 1 1 d . . .
N8 N 0.1538(4) 0.3408(3) 0.04666(14) 0.0749(15) Uani 1 1 d . . .
N9 N 0.4361(4) 0.3025(4) 0.02773(15) 0.0750(16) Uani 1 1 d . . .
O1 O 0.2356(5) 0.0304(3) 0.04721(13) 0.117(2) Uani 1 1 d . . .
O2 O 0.2820(3) 0.0964(2) 0.01080(11) 0.0718(12) Uani 1 1 d . . .
O3 O 0.2276(3) 0.1588(3) 0.04587(10) 0.0812(13) Uani 1 1 d . . .
O4 O 0.1164(4) 0.3774(4) 0.06511(13) 0.118(2) Uani 1 1 d . . .
O5 O 0.1121(3) 0.3022(3) 0.02662(11) 0.0786(13) Uani 1 1 d . . .
O6 O 0.2378(3) 0.3402(3) 0.04723(10) 0.0807(13) Uani 1 1 d . . .
O7 O 0.5114(3) 0.3204(4) 0.03754(16) 0.123(2) Uani 1 1 d . . .
O8 O 0.3985(3) 0.2409(3) 0.03620(11) 0.0806(13) Uani 1 1 d . . .
O9 O 0.3942(3) 0.3427(3) 0.00805(11) 0.0770(12) Uani 1 1 d . . .
La2 La 0.0000 0.45071(4) 0.2500 0.0784(2) Uani 1 2 d S . .
N10 N -0.091(3) 0.335(3) 0.1782(9) 0.302(19) Uiso 0.498(11) 1 d P A 1
O10 O -0.0985(16) 0.2651(15) 0.1921(6) 0.213(10) Uiso 0.498(11) 1 d P A 1
O11 O 0.0040(9) 0.3358(8) 0.2096(3) 0.115(5) Uiso 0.502(11) 1 d P A 1
O12 O -0.1185(10) 0.3699(10) 0.2133(4) 0.149(6) Uiso 0.498(11) 1 d P A 1
N10A N -0.0574(13) 0.2940(12) 0.2229(4) 0.130(6) Uiso 0.502(11) 1 d P A 2
O10A O -0.0762(14) 0.2160(14) 0.2199(5) 0.208(9) Uiso 0.502(11) 1 d P A 2
O11A O 0.0244(9) 0.3044(8) 0.2279(3) 0.106(4) Uiso 0.498(11) 1 d P A 2
O12A O -0.1135(9) 0.3363(8) 0.2323(3) 0.111(4) Uiso 0.502(11) 1 d P A 2
N11 N -0.0086(10) 0.5438(19) 0.3025(6) 0.290(19) Uani 1 1 d . . .
O13 O -0.0148(10) 0.5657(14) 0.3303(4) 0.506(19) Uani 1 1 d . A .
O14 O 0.0099(8) 0.4582(10) 0.3069(2) 0.233(6) Uani 1 1 d . A .
O15 O -0.0131(11) 0.5769(13) 0.2793(5) 0.310(14) Uani 1 1 d . A .
N12 N 0.1994(5) 0.4898(5) 0.24853(19) 0.106(2) Uani 1 1 d . . .
O16 O 0.2802(4) 0.4976(5) 0.2485(2) 0.175(4) Uani 1 1 d . A .
O17 O 0.1586(4) 0.5169(5) 0.2674(2) 0.159(3) Uani 1 1 d . A .
O18 O 0.1576(4) 0.4512(4) 0.22903(14) 0.1109(18) Uani 1 1 d . A .
N1 N 0.1207(6) 0.1014(6) 0.18285(15) 0.122(3) Uani 1 1 d . . .
N2 N 0.2163(5) 0.0601(5) 0.15402(18) 0.110(2) Uani 1 1 d . . .
C1 C -0.0558(18) -0.0728(18) 0.1944(6) 0.335(16) Uani 1 1 d . . .
H1A H -0.0412 -0.1284 0.1942 0.503 Uiso 1 1 calc R . .
H1B H -0.0788 -0.0564 0.1751 0.503 Uiso 1 1 calc R . .
H1C H -0.1001 -0.0639 0.2078 0.503 Uiso 1 1 calc R . .
C2 C 0.012(2) -0.034(2) 0.2024(7) 0.37(2) Uani 1 1 d . . .
H2A H 0.0564 -0.0402 0.1886 0.448 Uiso 1 1 calc R . .
H2B H 0.0377 -0.0515 0.2216 0.448 Uiso 1 1 calc R . .
C3 C -0.0157(17) 0.0518(15) 0.2037(4) 0.228(10) Uani 1 1 d . . .
H3A H -0.0535 0.0591 0.2195 0.274 Uiso 1 1 calc R . .
H3B H -0.0497 0.0667 0.1855 0.274 Uiso 1 1 calc R . .
C4 C 0.0673(10) 0.1051(10) 0.2090(2) 0.174(6) Uani 1 1 d . . .
H4A H 0.0493 0.1596 0.2121 0.209 Uiso 1 1 calc R . .
H4B H 0.1038 0.0873 0.2264 0.209 Uiso 1 1 calc R . .
C5 C 0.189(2) -0.1887(11) 0.1226(5) 0.358(18) Uani 1 1 d . . .
H5A H 0.1563 -0.2241 0.1340 0.538 Uiso 1 1 calc R . .
H5B H 0.2437 -0.2137 0.1184 0.538 Uiso 1 1 calc R . .
H5C H 0.1539 -0.1767 0.1045 0.538 Uiso 1 1 calc R . .
C6 C 0.2092(13) -0.1142(12) 0.1391(4) 0.230(9) Uani 1 1 d . . .
H6A H 0.1533 -0.0887 0.1425 0.276 Uiso 1 1 calc R . .
H6B H 0.2396 -0.1277 0.1581 0.276 Uiso 1 1 calc R . .
C7 C 0.2608(11) -0.0602(9) 0.1257(4) 0.194(7) Uani 1 1 d . . .
H7A H 0.2280 -0.0434 0.1074 0.233 Uiso 1 1 calc R . .
H7B H 0.3142 -0.0872 0.1207 0.233 Uiso 1 1 calc R . .
C8 C 0.2887(7) 0.0138(8) 0.1434(3) 0.151(4) Uani 1 1 d . . .
H8A H 0.3289 -0.0023 0.1602 0.182 Uiso 1 1 calc R . .
H8B H 0.3219 0.0482 0.1314 0.182 Uiso 1 1 calc R . .
C9 C 0.1904(8) 0.0571(7) 0.1807(2) 0.130(4) Uani 1 1 d . . .
H9A H 0.2185 0.0271 0.1960 0.156 Uiso 1 1 calc R . .
C10 C 0.1620(6) 0.1119(5) 0.13804(17) 0.089(2) Uani 1 1 d . . .
C11 C 0.1615(8) 0.1371(7) 0.1096(2) 0.116(3) Uani 1 1 d . . .
H11A H 0.2027 0.1186 0.0974 0.139 Uiso 1 1 calc R . .
C12 C 0.0993(10) 0.1894(8) 0.1005(3) 0.132(4) Uani 1 1 d . . .
H12A H 0.0988 0.2085 0.0814 0.158 Uiso 1 1 calc R . .
C13 C 0.0360(9) 0.2171(7) 0.1171(3) 0.131(4) Uani 1 1 d . . .
H13A H -0.0070 0.2524 0.1090 0.158 Uiso 1 1 calc R . .
C14 C 0.0344(8) 0.1930(7) 0.1467(3) 0.127(3) Uani 1 1 d . . .
H14A H -0.0076 0.2116 0.1586 0.152 Uiso 1 1 calc R . .
C15 C 0.1004(7) 0.1398(6) 0.15628(19) 0.103(3) Uani 1 1 d . . .
N3 N 0.2005(4) 0.6244(4) 0.02732(13) 0.0780(16) Uani 1 1 d . . .
N4 N 0.3406(4) 0.5943(3) 0.02364(12) 0.0710(14) Uani 1 1 d . . .
C16 C -0.0433(8) 0.5292(9) 0.0811(3) 0.178(5) Uani 1 1 d . . .
H16A H -0.1041 0.5113 0.0789 0.267 Uiso 1 1 calc R . .
H16B H -0.0381 0.5749 0.0937 0.267 Uiso 1 1 calc R . .
H16C H -0.0056 0.4874 0.0894 0.267 Uiso 1 1 calc R . .
C17 C -0.0164(6) 0.5507(7) 0.0524(3) 0.148(5) Uani 1 1 d . . .
H17A H -0.0551 0.5926 0.0440 0.177 Uiso 1 1 calc R . .
H17B H -0.0232 0.5049 0.0395 0.177 Uiso 1 1 calc R . .
C18 C 0.0778(6) 0.5786(7) 0.0544(3) 0.147(4) Uani 1 1 d . . .
H18A H 0.0864 0.6192 0.0695 0.176 Uiso 1 1 calc R . .
H18B H 0.1168 0.5343 0.0603 0.176 Uiso 1 1 calc R . .
C19 C 0.1039(5) 0.6114(7) 0.0265(2) 0.125(3) Uani 1 1 d . . .
H19A H 0.0852 0.5749 0.0107 0.150 Uiso 1 1 calc R . .
H19B H 0.0733 0.6615 0.0225 0.150 Uiso 1 1 calc R . .
C20 C 0.4753(8) 0.4706(7) 0.1008(3) 0.169(5) Uani 1 1 d . . .
H20A H 0.4389 0.4447 0.1140 0.253 Uiso 1 1 calc R . .
H20B H 0.4994 0.5188 0.1095 0.253 Uiso 1 1 calc R . .
H20C H 0.5232 0.4358 0.0967 0.253 Uiso 1 1 calc R . .
C21 C 0.4190(6) 0.4902(6) 0.0722(2) 0.111(3) Uani 1 1 d . . .
H21A H 0.3935 0.4414 0.0638 0.134 Uiso 1 1 calc R . .
H21B H 0.3703 0.5247 0.0765 0.134 Uiso 1 1 calc R . .
C22 C 0.4719(6) 0.5306(5) 0.0500(2) 0.104(3) Uani 1 1 d . . .
H22A H 0.4942 0.5809 0.0581 0.125 Uiso 1 1 calc R . .
H22B H 0.5231 0.4977 0.0469 0.125 Uiso 1 1 calc R . .
C23 C 0.4211(5) 0.5462(5) 0.0209(2) 0.094(2) Uani 1 1 d . . .
H23A H 0.4594 0.5739 0.0084 0.113 Uiso 1 1 calc R . .
H23B H 0.4040 0.4959 0.0116 0.113 Uiso 1 1 calc R . .
C24 C 0.2573(6) 0.5681(4) 0.02168(15) 0.081(2) Uani 1 1 d . . .
H24A H 0.2408 0.5160 0.0169 0.097 Uiso 1 1 calc R . .
C25 C 0.2492(4) 0.6930(4) 0.03405(13) 0.0609(15) Uani 1 1 d . . .
C26 C 0.2235(5) 0.7688(4) 0.04123(16) 0.077(2) Uani 1 1 d . . .
H26A H 0.1641 0.7821 0.0426 0.092 Uiso 1 1 calc R . .
C27 C 0.2915(6) 0.8234(5) 0.04629(16) 0.090(2) Uani 1 1 d . . .
H27A H 0.2774 0.8750 0.0516 0.108 Uiso 1 1 calc R . .
C28 C 0.3803(5) 0.8048(4) 0.04379(16) 0.081(2) Uani 1 1 d . . .
H28A H 0.4233 0.8443 0.0470 0.097 Uiso 1 1 calc R . .
C29 C 0.4056(5) 0.7301(4) 0.03683(15) 0.0695(18) Uani 1 1 d . . .
H29A H 0.4651 0.7174 0.0354 0.083 Uiso 1 1 calc R . .
C30 C 0.3388(4) 0.6738(4) 0.03195(13) 0.0614(15) Uani 1 1 d . . .
N5 N 0.2612(9) 0.2760(7) 0.1930(2) 0.155(4) Uani 1 1 d . . .
N6 N 0.2026(5) 0.3481(5) 0.15701(18) 0.104(2) Uani 1 1 d . . .
C31 C 0.350(2) 0.2579(18) 0.2935(6) 0.40(2) Uani 1 1 d . . .
H31A H 0.3458 0.2269 0.3110 0.593 Uiso 1 1 calc R . .
H31B H 0.3218 0.3087 0.2957 0.593 Uiso 1 1 calc R . .
H31C H 0.4112 0.2656 0.2904 0.593 Uiso 1 1 calc R . .
C32 C 0.312(3) 0.2230(17) 0.2726(4) 0.46(3) Uani 1 1 d . . .
H32A H 0.2511 0.2117 0.2767 0.548 Uiso 1 1 calc R . .
H32B H 0.3415 0.1724 0.2704 0.548 Uiso 1 1 calc R . .
C33 C 0.3092(12) 0.2704(10) 0.2425(3) 0.214(8) Uani 1 1 d . . .
H33A H 0.2795 0.3211 0.2445 0.257 Uiso 1 1 calc R . .
H33B H 0.3697 0.2812 0.2381 0.257 Uiso 1 1 calc R . .
C34 C 0.2707(16) 0.2336(9) 0.2225(3) 0.251(11) Uani 1 1 d . . .
H34A H 0.2115 0.2205 0.2277 0.301 Uiso 1 1 calc R . .
H34B H 0.3021 0.1839 0.2203 0.301 Uiso 1 1 calc R . .
C35 C 0.2695(11) 0.6056(8) 0.1401(5) 0.299(13) Uani 1 1 d . . .
H35A H 0.2905 0.6372 0.1568 0.449 Uiso 1 1 calc R . .
H35B H 0.2271 0.6358 0.1276 0.449 Uiso 1 1 calc R . .
H35C H 0.3189 0.5912 0.1294 0.449 Uiso 1 1 calc R . .
C36 C 0.2133(19) 0.5107(14) 0.1530(5) 0.281(16) Uani 1 1 d . . .
H36A H 0.2518 0.4769 0.1659 0.337 Uiso 1 1 calc R . .
H36B H 0.1561 0.5193 0.1604 0.337 Uiso 1 1 calc R . .
C37 C 0.210(2) 0.4947(17) 0.1303(5) 0.30(2) Uani 1 1 d . . .
H37A H 0.2668 0.4825 0.1232 0.365 Uiso 1 1 calc R . .
H37B H 0.1754 0.5313 0.1173 0.365 Uiso 1 1 calc R . .
C38 C 0.1451(7) 0.4041(7) 0.1410(3) 0.141(4) Uani 1 1 d . . .
H38A H 0.0986 0.4207 0.1529 0.170 Uiso 1 1 calc R . .
H38B H 0.1167 0.3788 0.1234 0.170 Uiso 1 1 calc R . .
C39 C 0.2019(10) 0.3266(8) 0.1847(3) 0.147(4) Uani 1 1 d . . .
H39A H 0.1616 0.3467 0.1969 0.176 Uiso 1 1 calc R . .
C40 C 0.2716(6) 0.3070(5) 0.14630(19) 0.094(2) Uani 1 1 d . . .
C41 C 0.3036(7) 0.3047(6) 0.1190(2) 0.112(3) Uani 1 1 d . . .
H41A H 0.2779 0.3351 0.1034 0.135 Uiso 1 1 calc R . .
C42 C 0.3751(9) 0.2555(8) 0.1159(3) 0.138(4) Uani 1 1 d . . .
H42A H 0.3975 0.2507 0.0977 0.166 Uiso 1 1 calc R . .
C43 C 0.4133(8) 0.2134(8) 0.1397(4) 0.154(5) Uani 1 1 d . . .
H43A H 0.4642 0.1837 0.1374 0.185 Uiso 1 1 calc R . .
C44 C 0.3806(10) 0.2124(8) 0.1671(3) 0.155(5) Uani 1 1 d . . .
H44A H 0.4049 0.1810 0.1825 0.186 Uiso 1 1 calc R . .
C45 C 0.3097(8) 0.2618(6) 0.1692(2) 0.110(3) Uani 1 1 d . . .

loop_
_atom_site_aniso_label
_atom_site_aniso_U_11
_atom_site_aniso_U_22
_atom_site_aniso_U_33
_atom_site_aniso_U_23
_atom_site_aniso_U_13
_atom_site_aniso_U_12
La1 0.0417(2) 0.0449(2) 0.0632(3) -0.0034(2) 0.00774(19) -0.0013(2)
N7 0.085(4) 0.042(3) 0.084(4) 0.008(3) -0.002(3) -0.011(3)
N8 0.081(4) 0.067(4) 0.079(4) -0.006(3) 0.020(3) 0.017(3)
N9 0.046(3) 0.067(4) 0.111(5) -0.023(3) 0.000(3) -0.002(3)
O1 0.172(6) 0.056(3) 0.129(5) 0.027(3) 0.039(4) -0.001(3)
O2 0.077(3) 0.055(3) 0.085(3) -0.001(2) 0.011(2) 0.004(2)
O3 0.109(4) 0.058(3) 0.079(3) 0.002(2) 0.018(3) -0.006(3)
O4 0.132(5) 0.111(4) 0.116(4) -0.036(4) 0.038(4) 0.044(4)
O5 0.062(3) 0.086(3) 0.090(3) -0.018(3) 0.022(3) -0.001(3)
O6 0.072(3) 0.085(3) 0.084(3) -0.016(3) 0.005(3) -0.005(3)
O7 0.048(3) 0.117(5) 0.197(7) -0.028(4) -0.029(3) -0.006(3)
O8 0.063(3) 0.072(3) 0.104(4) -0.001(3) -0.008(2) 0.005(2)
O9 0.059(3) 0.064(3) 0.106(4) 0.000(3) 0.000(3) -0.007(2)
La2 0.0667(4) 0.0795(4) 0.0897(4) 0.000 0.0100(3) 0.000
N11 0.087(7) 0.44(3) 0.36(3) -0.33(3) 0.104(12) -0.137(14)
O13 0.283(15) 0.80(4) 0.48(2) -0.50(3) 0.249(17) -0.34(2)
O14 0.203(11) 0.401(19) 0.094(6) -0.015(9) 0.004(6) -0.060(12)
O15 0.206(13) 0.275(18) 0.46(3) -0.25(2) 0.119(16) -0.035(11)
N12 0.074(5) 0.125(6) 0.121(6) -0.022(5) 0.012(4) -0.028(5)
O16 0.070(4) 0.212(9) 0.246(9) -0.050(7) 0.033(5) -0.043(5)
O17 0.090(5) 0.192(8) 0.198(8) -0.104(7) 0.026(5) -0.033(5)
O18 0.088(4) 0.137(5) 0.107(4) -0.026(4) 0.012(3) -0.006(4)
N1 0.129(7) 0.177(8) 0.061(4) 0.006(5) 0.019(4) 0.012(6)
N2 0.111(6) 0.128(7) 0.094(6) -0.002(5) 0.019(5) 0.000(5)
C1 0.30(3) 0.35(4) 0.34(3) -0.11(3) -0.06(3) -0.02(3)
C2 0.29(4) 0.55(7) 0.29(3) -0.15(4) 0.12(3) -0.16(5)
C3 0.22(2) 0.37(3) 0.105(10) 0.000(16) 0.084(12) -0.01(2)
C4 0.193(13) 0.270(18) 0.067(6) -0.010(8) 0.044(8) 0.029(13)
C5 0.69(5) 0.133(15) 0.29(3) 0.002(15) 0.22(3) 0.04(2)
C6 0.26(2) 0.22(2) 0.225(19) 0.041(16) 0.112(16) 0.089(17)
C7 0.227(16) 0.138(12) 0.236(17) -0.003(12) 0.122(14) 0.007(11)
C8 0.113(8) 0.154(12) 0.194(12) 0.010(9) 0.048(8) 0.015(8)
C9 0.120(8) 0.189(12) 0.080(7) 0.023(7) 0.001(6) 0.015(8)
C10 0.119(7) 0.089(6) 0.059(5) 0.000(4) 0.013(5) -0.019(5)
C11 0.146(9) 0.121(8) 0.080(7) 0.004(6) 0.009(6) -0.038(7)
C12 0.167(12) 0.123(10) 0.103(8) 0.017(7) -0.003(8) -0.056(9)
C13 0.138(10) 0.107(8) 0.138(11) 0.013(7) -0.040(8) -0.003(7)
C14 0.134(9) 0.118(8) 0.127(9) -0.025(7) 0.008(7) 0.001(7)
C15 0.115(7) 0.116(7) 0.075(6) -0.010(5) 0.002(5) 0.002(6)
N3 0.064(4) 0.087(4) 0.084(4) -0.002(3) 0.009(3) -0.009(3)
N4 0.075(4) 0.058(3) 0.082(4) -0.015(3) 0.018(3) -0.006(3)
C16 0.141(10) 0.228(15) 0.176(12) -0.004(11) 0.071(9) -0.004(10)
C17 0.089(7) 0.122(8) 0.233(14) 0.063(9) 0.020(8) 0.010(6)
C18 0.072(6) 0.138(9) 0.233(13) 0.064(9) 0.029(7) -0.007(6)
C19 0.072(5) 0.174(10) 0.130(8) 0.029(7) 0.007(5) -0.037(6)
C20 0.177(11) 0.136(10) 0.181(12) 0.038(8) -0.047(9) -0.012(8)
C21 0.105(7) 0.093(6) 0.134(8) -0.010(6) 0.002(6) -0.013(5)
C22 0.078(5) 0.070(5) 0.170(9) 0.002(5) 0.032(6) 0.017(4)
C23 0.088(5) 0.072(5) 0.128(7) -0.015(5) 0.041(5) 0.018(4)
C24 0.100(6) 0.065(5) 0.078(5) -0.013(4) 0.012(4) -0.024(4)
C25 0.058(4) 0.060(4) 0.064(4) -0.002(3) 0.002(3) -0.011(3)
C26 0.076(5) 0.066(5) 0.087(5) 0.002(3) 0.005(4) 0.021(4)
C27 0.112(7) 0.068(5) 0.087(5) -0.013(4) -0.001(5) 0.011(5)
C28 0.086(5) 0.056(4) 0.097(5) -0.012(4) -0.006(4) -0.006(4)
C29 0.065(4) 0.056(4) 0.085(5) 0.001(3) -0.001(3) -0.011(3)
C30 0.062(4) 0.058(4) 0.065(4) -0.006(3) 0.007(3) -0.005(3)
N5 0.246(13) 0.139(9) 0.079(6) -0.005(6) 0.012(7) 0.027(8)
N6 0.116(6) 0.098(5) 0.099(6) -0.007(4) 0.018(5) 0.008(5)
C31 0.55(6) 0.44(5) 0.20(3) 0.06(3) 0.03(3) 0.19(4)
C32 0.94(9) 0.28(3) 0.114(15) -0.016(16) -0.14(3) 0.18(4)
C33 0.29(2) 0.198(16) 0.141(13) -0.020(11) -0.033(13) 0.101(15)
C34 0.49(4) 0.154(14) 0.102(10) -0.014(9) -0.024(15) 0.020(16)
C35 0.209(17) 0.100(11) 0.59(4) -0.040(17) 0.04(2) -0.006(11)
C36 0.33(3) 0.21(3) 0.32(3) 0.14(2) 0.13(3) 0.14(2)
C37 0.46(5) 0.24(3) 0.19(2) -0.03(2) -0.10(3) 0.11(3)
C38 0.130(8) 0.109(8) 0.178(11) -0.005(8) -0.019(8) 0.027(7)
C39 0.211(14) 0.121(10) 0.115(10) 0.000(7) 0.053(9) 0.005(9)
C40 0.110(7) 0.091(6) 0.078(6) -0.018(5) -0.004(5) -0.008(5)
C41 0.124(8) 0.115(8) 0.097(7) -0.019(6) 0.005(6) -0.032(7)
C42 0.147(11) 0.140(10) 0.132(10) -0.039(8) 0.034(8) -0.017(9)
C43 0.126(10) 0.138(10) 0.197(15) -0.038(11) 0.008(10) 0.029(8)
C44 0.176(13) 0.149(11) 0.134(11) -0.034(9) -0.019(9) 0.030(10)
C45 0.129(8) 0.102(7) 0.096(7) -0.016(6) -0.001(6) 0.015(6)

loop_
_atom_type_symbol
_atom_type_description
_atom_type_scat_dispersion_real
_atom_type_scat_dispersion_imag
_atom_type_scat_source
C C 0.0033 0.0016 'International Tables Vol C Tables 4.2.6.8 and 6.1.1.4'
H H 0.0000 0.0000 'International Tables Vol C Tables 4.2.6.8 and 6.1.1.4'
N N 0.0061 0.0033 'International Tables Vol C Tables 4.2.6.8 and 6.1.1.4'
O O 0.0106 0.0060 'International Tables Vol C Tables 4.2.6.8 and 6.1.1.4'
La La -0.2871 2.4523 'International Tables Vol C Tables 4.2.6.8 and 6.1.1.4'

loop_
_geom_angle_atom_site_label_1
_geom_angle_atom_site_label_2
_geom_angle_atom_site_label_3
_geom_angle
_geom_angle_site_symmetry_1
_geom_angle_site_symmetry_3
_geom_angle_publ_flag
O3 La1 O3 180.0 . 7 ?
O3 La1 O8 111.34(16) . 7 ?
O3 La1 O8 68.66(16) 7 7 ?
O3 La1 O8 68.66(16) . . ?
O3 La1 O8 111.34(16) 7 . ?
O8 La1 O8 180.0 7 . ?
O3 La1 O5 70.21(16) . . ?
O3 La1 O5 109.79(16) 7 . ?
O8 La1 O5 67.58(16) 7 . ?
O8 La1 O5 112.42(16) . . ?
O3 La1 O5 109.79(16) . 7 ?
O3 La1 O5 70.21(16) 7 7 ?
O8 La1 O5 112.42(16) 7 7 ?
O8 La1 O5 67.58(16) . 7 ?
O5 La1 O5 180.00(18) . 7 ?
O3 La1 O6 109.86(15) . 7 ?
O3 La1 O6 70.14(15) 7 7 ?
O8 La1 O6 69.27(15) 7 7 ?
O8 La1 O6 110.73(15) . 7 ?
O5 La1 O6 132.78(15) . 7 ?
O5 La1 O6 47.22(15) 7 7 ?
O3 La1 O6 70.14(15) . . ?
O3 La1 O6 109.86(15) 7 . ?
O8 La1 O6 110.73(15) 7 . ?
O8 La1 O6 69.27(15) . . ?
O5 La1 O6 47.22(15) . . ?
O5 La1 O6 132.78(15) 7 . ?
O6 La1 O6 180.0 7 . ?
O3 La1 O2 132.30(14) . 7 ?
O3 La1 O2 47.70(14) 7 7 ?
O8 La1 O2 72.65(15) 7 7 ?
O8 La1 O2 107.35(15) . 7 ?
O5 La1 O2 68.26(15) . 7 ?
O5 La1 O2 111.74(15) 7 7 ?
O6 La1 O2 115.24(15) 7 7 ?
O6 La1 O2 64.77(15) . 7 ?
O3 La1 O2 47.70(14) . . ?
O3 La1 O2 132.30(14) 7 . ?
O8 La1 O2 107.35(15) 7 . ?
O8 La1 O2 72.65(15) . . ?
O5 La1 O2 111.74(15) . . ?
O5 La1 O2 68.26(15) 7 . ?
O6 La1 O2 64.76(15) 7 . ?
O6 La1 O2 115.23(15) . . ?
O2 La1 O2 180.0 7 . ?
O3 La1 O9 113.12(16) . . ?
O3 La1 O9 66.88(16) 7 . ?
O8 La1 O9 132.65(15) 7 . ?
O8 La1 O9 47.36(15) . . ?
O5 La1 O9 113.98(15) . . ?
O5 La1 O9 66.02(15) 7 . ?
O6 La1 O9 108.95(15) 7 . ?
O6 La1 O9 71.05(15) . . ?
O2 La1 O9 65.85(14) 7 . ?
O2 La1 O9 114.15(14) . . ?
O3 La1 O9 66.88(16) . 7 ?
O3 La1 O9 113.12(16) 7 7 ?
O8 La1 O9 47.35(15) 7 7 ?
O8 La1 O9 132.64(15) . 7 ?
O5 La1 O9 66.03(15) . 7 ?
O5 La1 O9 113.97(15) 7 7 ?
O6 La1 O9 71.05(15) 7 7 ?
O6 La1 O9 108.95(15) . 7 ?
O2 La1 O9 114.15(14) 7 7 ?
O2 La1 O9 65.85(14) . 7 ?
O9 La1 O9 180.0 . 7 ?
O1 N7 O3 121.8(6) . . ?
O1 N7 O2 121.0(6) . . ?
O3 N7 O2 117.1(5) . . ?
O4 N8 O5 122.5(6) . . ?
O4 N8 O6 121.1(7) . . ?
O5 N8 O6 116.4(5) . . ?
O7 N9 O9 121.4(7) . . ?
O7 N9 O8 121.4(7) . . ?
O9 N9 O8 117.1(5) . . ?
N7 O2 La1 96.3(3) . . ?
N7 O3 La1 97.7(4) . . ?
N8 O5 La1 98.6(4) . . ?
N8 O6 La1 97.8(4) . . ?
N9 O8 La1 97.9(4) . . ?
N9 O9 La1 97.6(4) . . ?
O15 La2 O15 65.9(12) 2 . ?
O15 La2 O14 119.4(7) 2 . ?
O15 La2 O14 55.0(7) . . ?
O15 La2 O14 55.0(7) 2 2 ?
O15 La2 O14 119.4(7) . 2 ?
O14 La2 O14 174.4(8) . 2 ?
O15 La2 O18 108.0(4) 2 2 ?
O15 La2 O18 71.7(4) . 2 ?
O14 La2 O18 66.6(3) . 2 ?
O14 La2 O18 113.4(3) 2 2 ?
O15 La2 O18 71.7(4) 2 . ?
O15 La2 O18 108.0(4) . . ?
O14 La2 O18 113.4(3) . . ?
O14 La2 O18 66.6(3) 2 . ?
O18 La2 O18 179.7(3) 2 . ?
O15 La2 O12A 121.9(7) 2 . ?
O15 La2 O12A 133.6(5) . . ?
O14 La2 O12A 108.3(4) . . ?
O14 La2 O12A 75.9(5) 2 . ?
O18 La2 O12A 62.4(3) 2 . ?
O18 La2 O12A 117.9(3) . . ?
O15 La2 O12A 133.6(5) 2 2 ?
O15 La2 O12A 121.9(7) . 2 ?
O14 La2 O12A 75.9(5) . 2 ?
O14 La2 O12A 108.3(4) 2 2 ?
O18 La2 O12A 117.9(3) 2 2 ?
O18 La2 O12A 62.4(3) . 2 ?
O12A La2 O12A 86.9(6) . 2 ?
O15 La2 O11 103.3(7) 2 . ?
O15 La2 O11 168.4(7) . . ?
O14 La2 O11 136.4(5) . . ?
O14 La2 O11 49.1(5) 2 . ?
O18 La2 O11 109.5(3) 2 . ?
O18 La2 O11 70.8(3) . . ?
O12A La2 O11 47.3(4) . . ?
O12A La2 O11 68.4(4) 2 . ?
O15 La2 O11 168.4(7) 2 2 ?
O15 La2 O11 103.3(7) . 2 ?
O14 La2 O11 49.1(5) . 2 ?
O14 La2 O11 136.4(5) 2 2 ?
O18 La2 O11 70.8(3) 2 2 ?
O18 La2 O11 109.5(3) . 2 ?
O12A La2 O11 68.4(4) . 2 ?
O12A La2 O11 47.3(4) 2 2 ?
O11 La2 O11 87.8(6) . 2 ?
O15 La2 O17 66.9(4) 2 2 ?
O15 La2 O17 72.4(5) . 2 ?
O14 La2 O17 103.9(4) . 2 ?
O14 La2 O17 73.7(3) 2 2 ?
O18 La2 O17 45.8(2) 2 2 ?
O18 La2 O17 134.0(2) . 2 ?
O12A La2 O17 71.3(4) . 2 ?
O12A La2 O17 157.1(4) 2 2 ?
O11 La2 O17 99.9(4) . 2 ?
O11 La2 O17 115.1(3) 2 2 ?
O15 La2 O17 72.4(5) 2 . ?
O15 La2 O17 66.9(4) . . ?
O14 La2 O17 73.7(3) . . ?
O14 La2 O17 103.9(4) 2 . ?
O18 La2 O17 134.0(2) 2 . ?
O18 La2 O17 45.8(2) . . ?
O12A La2 O17 157.1(4) . . ?
O12A La2 O17 71.3(4) 2 . ?
O11 La2 O17 115.1(3) . . ?
O11 La2 O17 99.9(4) 2 . ?
O17 La2 O17 131.1(4) 2 . ?
O10 N10 O12 80(2) . . ?
N10 O12 La2 121.7(15) . . ?
O12A N10A O11A 124.4(19) . . ?
O12A N10A O10A 117(2) . . ?
O11A N10A O10A 110.5(19) . . ?
O12A N10A La2 61.6(11) . . ?
O11A N10A La2 63.9(10) . . ?
O10A N10A La2 161.2(15) . . ?
N10A O11A La2 91.6(12) . . ?
N10A O12A La2 94.6(12) . . ?
O15 N11 O13 136(3) . . ?
O15 N11 O14 124.7(17) . . ?
O13 N11 O14 100(3) . . ?
O15 N11 La2 60.9(12) . . ?
O13 N11 La2 163(2) . . ?
O14 N11 La2 64.1(7) . . ?
N11 O14 La2 85.3(10) . . ?
N11 O15 La2 94.6(19) . . ?
O17 N12 O16 122.7(9) . . ?
O17 N12 O18 117.6(7) . . ?
O16 N12 O18 119.7(9) . . ?
N12 O17 La2 97.6(5) . . ?
N12 O18 La2 98.8(5) . . ?
C9 N1 C15 108.1(8) . . ?
C9 N1 C4 125.7(10) . . ?
C15 N1 C4 126.1(10) . . ?
C9 N2 C10 107.8(8) . . ?
C9 N2 C8 125.8(10) . . ?
C10 N2 C8 126.3(9) . . ?
C2 C1 H1A 109.5 . . ?
C2 C1 H1B 109.5 . . ?
H1A C1 H1B 109.5 . . ?
C2 C1 H1C 109.5 . . ?
H1A C1 H1C 109.5 . . ?
H1B C1 H1C 109.5 . . ?
C1 C2 C3 107(4) . . ?
C1 C2 H2A 110.3 . . ?
C3 C2 H2A 110.3 . . ?
C1 C2 H2B 110.3 . . ?
C3 C2 H2B 110.3 . . ?
H2A C2 H2B 108.6 . . ?
C2 C3 C4 110(3) . . ?
C2 C3 H3A 109.7 . . ?
C4 C3 H3A 109.7 . . ?
C2 C3 H3B 109.7 . . ?
C4 C3 H3B 109.7 . . ?
H3A C3 H3B 108.2 . . ?
N1 C4 C3 110.0(10) . . ?
N1 C4 H4A 109.7 . . ?
C3 C4 H4A 109.7 . . ?
N1 C4 H4B 109.7 . . ?
C3 C4 H4B 109.7 . . ?
H4A C4 H4B 108.2 . . ?
C6 C5 H5A 109.5 . . ?
C6 C5 H5B 109.5 . . ?
H5A C5 H5B 109.5 . . ?
C6 C5 H5C 109.5 . . ?
H5A C5 H5C 109.5 . . ?
H5B C5 H5C 109.5 . . ?
C7 C6 C5 115.1(17) . . ?
C7 C6 H6A 108.5 . . ?
C5 C6 H6A 108.5 . . ?
C7 C6 H6B 108.5 . . ?
C5 C6 H6B 108.5 . . ?
H6A C6 H6B 107.5 . . ?
C6 C7 C8 115.9(16) . . ?
C6 C7 H7A 108.3 . . ?
C8 C7 H7A 108.3 . . ?
C6 C7 H7B 108.3 . . ?
C8 C7 H7B 108.3 . . ?
H7A C7 H7B 107.4 . . ?
N2 C8 C7 115.8(10) . . ?
N2 C8 H8A 108.3 . . ?
C7 C8 H8A 108.3 . . ?
N2 C8 H8B 108.3 . . ?
C7 C8 H8B 108.3 . . ?
H8A C8 H8B 107.4 . . ?
N1 C9 N2 111.3(9) . . ?
N1 C9 H9A 124.3 . . ?
N2 C9 H9A 124.3 . . ?
N2 C10 C11 131.2(10) . . ?
N2 C10 C15 107.2(8) . . ?
C11 C10 C15 121.6(10) . . ?
C12 C11 C10 116.4(11) . . ?
C12 C11 H11A 121.8 . . ?
C10 C11 H11A 121.8 . . ?
C11 C12 C13 124.4(12) . . ?
C11 C12 H12A 117.8 . . ?
C13 C12 H12A 117.8 . . ?
C12 C13 C14 121.0(12) . . ?
C12 C13 H13A 119.5 . . ?
C14 C13 H13A 119.5 . . ?
C15 C14 C13 114.3(10) . . ?
C15 C14 H14A 122.8 . . ?
C13 C14 H14A 122.8 . . ?
C14 C15 N1 132.3(10) . . ?
C14 C15 C10 122.1(9) . . ?
N1 C15 C10 105.5(9) . . ?
C24 N3 C25 107.5(5) . . ?
C24 N3 C19 123.3(7) . . ?
C25 N3 C19 129.2(7) . . ?
C24 N4 C30 107.1(6) . . ?
C24 N4 C23 126.5(6) . . ?
C30 N4 C23 126.1(6) . . ?
C17 C16 H16A 109.5 . . ?
C17 C16 H16B 109.5 . . ?
H16A C16 H16B 109.5 . . ?
C17 C16 H16C 109.5 . . ?
H16A C16 H16C 109.5 . . ?
H16B C16 H16C 109.5 . . ?
C16 C17 C18 111.8(11) . . ?
C16 C17 H17A 109.3 . . ?
C18 C17 H17A 109.3 . . ?
C16 C17 H17B 109.3 . . ?
C18 C17 H17B 109.3 . . ?
H17A C17 H17B 107.9 . . ?
C19 C18 C17 113.4(10) . . ?
C19 C18 H18A 108.9 . . ?
C17 C18 H18A 108.9 . . ?
C19 C18 H18B 108.9 . . ?
C17 C18 H18B 108.9 . . ?
H18A C18 H18B 107.7 . . ?
N3 C19 C18 112.4(8) . . ?
N3 C19 H19A 109.1 . . ?
C18 C19 H19A 109.1 . . ?
N3 C19 H19B 109.1 . . ?
C18 C19 H19B 109.1 . . ?
H19A C19 H19B 107.9 . . ?
C21 C20 H20A 109.5 . . ?
C21 C20 H20B 109.5 . . ?
H20A C20 H20B 109.5 . . ?
C21 C20 H20C 109.5 . . ?
H20A C20 H20C 109.5 . . ?
H20B C20 H20C 109.5 . . ?
C22 C21 C20 112.8(9) . . ?
C22 C21 H21A 109.0 . . ?
C20 C21 H21A 109.0 . . ?
C22 C21 H21B 109.0 . . ?
C20 C21 H21B 109.0 . . ?
H21A C21 H21B 107.8 . . ?
C23 C22 C21 114.9(8) . . ?
C23 C22 H22A 108.5 . . ?
C21 C22 H22A 108.5 . . ?
C23 C22 H22B 108.5 . . ?
C21 C22 H22B 108.5 . . ?
H22A C22 H22B 107.5 . . ?
N4 C23 C22 112.1(6) . . ?
N4 C23 H23A 109.2 . . ?
C22 C23 H23A 109.2 . . ?
N4 C23 H23B 109.2 . . ?
C22 C23 H23B 109.2 . . ?
H23A C23 H23B 107.9 . . ?
N3 C24 N4 112.2(6) . . ?
N3 C24 H24A 123.9 . . ?
N4 C24 H24A 123.9 . . ?
C26 C25 N3 131.8(6) . . ?
C26 C25 C30 121.6(6) . . ?
N3 C25 C30 106.6(6) . . ?
C27 C26 C25 115.7(7) . . ?
C27 C26 H26A 122.2 . . ?
C25 C26 H26A 122.2 . . ?
C26 C27 C28 122.8(7) . . ?
C26 C27 H27A 118.6 . . ?
C28 C27 H27A 118.6 . . ?
C29 C28 C27 121.5(7) . . ?
C29 C28 H28A 119.2 . . ?
C27 C28 H28A 119.2 . . ?
C28 C29 C30 116.9(6) . . ?
C28 C29 H29A 121.6 . . ?
C30 C29 H29A 121.6 . . ?
C29 C30 N4 131.8(6) . . ?
C29 C30 C25 121.5(6) . . ?
N4 C30 C25 106.6(5) . . ?
C39 N5 C45 106.8(10) . . ?
C39 N5 C34 125.7(14) . . ?
C45 N5 C34 127.2(13) . . ?
C39 N6 C40 106.3(9) . . ?
C39 N6 C38 127.7(11) . . ?
C40 N6 C38 126.0(9) . . ?
C32 C31 H31A 109.5 . . ?
C32 C31 H31B 109.5 . . ?
H31A C31 H31B 109.5 . . ?
C32 C31 H31C 109.5 . . ?
H31A C31 H31C 109.5 . . ?
H31B C31 H31C 109.5 . . ?
C31 C32 C33 114(3) . . ?
C31 C32 H32A 108.7 . . ?
C33 C32 H32A 108.7 . . ?
C31 C32 H32B 108.7 . . ?
C33 C32 H32B 108.7 . . ?
H32A C32 H32B 107.6 . . ?
C34 C33 C32 112(2) . . ?
C34 C33 H33A 109.2 . . ?
C32 C33 H33A 109.2 . . ?
C34 C33 H33B 109.3 . . ?
C32 C33 H33B 109.3 . . ?
H33A C33 H33B 107.9 . . ?
C33 C34 N5 115.6(17) . . ?
C33 C34 H34A 108.4 . . ?
N5 C34 H34A 108.4 . . ?
C33 C34 H34B 108.4 . . ?
N5 C34 H34B 108.4 . . ?
H34A C34 H34B 107.4 . . ?
C36 C35 H35A 109.5 . . ?
C36 C35 H35B 109.5 . . ?
H35A C35 H35B 109.5 . . ?
C36 C35 H35C 109.5 . . ?
H35A C35 H35C 109.5 . . ?
H35B C35 H35C 109.5 . . ?
C37 C36 C35 84(3) . . ?
C37 C36 H36A 114.7 . . ?
C35 C36 H36A 114.7 . . ?
C37 C36 H36B 114.7 . . ?
C35 C36 H36B 114.7 . . ?
H36A C36 H36B 111.8 . . ?
C36 C37 C38 86(3) . . ?
C36 C37 H37A 114.3 . . ?
C38 C37 H37A 114.3 . . ?
C36 C37 H37B 114.3 . . ?
C38 C37 H37B 114.3 . . ?
H37A C37 H37B 111.5 . . ?
N6 C38 C37 111.0(12) . . ?
N6 C38 H38A 109.4 . . ?
C37 C38 H38A 109.4 . . ?
N6 C38 H38B 109.4 . . ?
C37 C38 H38B 109.4 . . ?
H38A C38 H38B 108.0 . . ?
N5 C39 N6 113.7(12) . . ?
N5 C39 H39A 123.1 . . ?
N6 C39 H39A 123.1 . . ?
C45 C40 N6 106.2(9) . . ?
C45 C40 C41 121.2(10) . . ?
N6 C40 C41 132.6(10) . . ?
C42 C41 C40 117.1(11) . . ?
C42 C41 H41A 121.4 . . ?
C40 C41 H41A 121.4 . . ?
C41 C42 C43 119.7(12) . . ?
C41 C42 H42A 120.1 . . ?
C43 C42 H42A 120.1 . . ?
C42 C43 C44 124.2(12) . . ?
C42 C43 H43A 117.9 . . ?
C44 C43 H43A 117.9 . . ?
C45 C44 C43 114.0(12) . . ?
C45 C44 H44A 123.0 . . ?
C43 C44 H44A 123.0 . . ?
C44 C45 C40 123.5(11) . . ?
C44 C45 N5 129.5(12) . . ?
C40 C45 N5 106.9(10) . . ?

loop_
_geom_bond_atom_site_label_1
_geom_bond_atom_site_label_2
_geom_bond_distance
_geom_bond_site_symmetry_2
_geom_bond_publ_flag
La1 O3 2.647(4) . ?
La1 O3 2.647(4) 7 ?
La1 O8 2.656(4) 7 ?
La1 O8 2.656(4) . ?
La1 O5 2.657(4) . ?
La1 O5 2.657(4) 7 ?
La1 O6 2.661(5) 7 ?
La1 O6 2.661(5) . ?
La1 O2 2.662(4) 7 ?
La1 O2 2.662(4) . ?
La1 O9 2.670(4) . ?
La1 O9 2.670(4) 7 ?
N7 O1 1.228(7) . ?
N7 O3 1.246(7) . ?
N7 O2 1.270(7) . ?
N8 O4 1.225(7) . ?
N8 O5 1.243(7) . ?
N8 O6 1.263(7) . ?
N9 O7 1.217(7) . ?
N9 O9 1.248(7) . ?
N9 O8 1.260(7) . ?
La2 O15 2.525(15) 2 ?
La2 O15 2.525(15) . ?
La2 O14 2.599(9) . ?
La2 O14 2.599(9) 2 ?
La2 O18 2.647(6) 2 ?
La2 O18 2.647(6) . ?
La2 O12A 2.647(12) . ?
La2 O12A 2.647(12) 2 ?
La2 O11 2.676(13) . ?
La2 O11 2.677(13) 2 ?
La2 O17 2.686(6) 2 ?
La2 O17 2.686(6) . ?
N10 O10 1.34(4) . ?
N10 O12 1.80(4) . ?
N10A O12A 1.214(19) . ?
N10A O11A 1.244(19) . ?
N10A O10A 1.35(2) . ?
N11 O15 1.20(5) . ?
N11 O13 1.34(2) . ?
N11 O14 1.47(3) . ?
N12 O17 1.198(9) . ?
N12 O16 1.224(8) . ?
N12 O18 1.227(8) . ?
N1 C9 1.299(12) . ?
N1 C15 1.385(11) . ?
N1 C4 1.505(12) . ?
N2 C9 1.317(11) . ?
N2 C10 1.358(11) . ?
N2 C8 1.461(12) . ?
C1 C2 1.24(3) . ?
C1 H1A 0.9600 . ?
C1 H1B 0.9600 . ?
C1 H1C 0.9600 . ?
C2 C3 1.50(4) . ?
C2 H2A 0.9700 . ?
C2 H2B 0.9700 . ?
C3 C4 1.54(2) . ?
C3 H3A 0.9700 . ?
C3 H3B 0.9700 . ?
C4 H4A 0.9700 . ?
C4 H4B 0.9700 . ?
C5 C6 1.48(2) . ?
C5 H5A 0.9600 . ?
C5 H5B 0.9600 . ?
C5 H5C 0.9600 . ?
C6 C7 1.379(18) . ?
C6 H6A 0.9700 . ?
C6 H6B 0.9700 . ?
C7 C8 1.522(17) . ?
C7 H7A 0.9700 . ?
C7 H7B 0.9700 . ?
C8 H8A 0.9700 . ?
C8 H8B 0.9700 . ?
C9 H9A 0.9300 . ?
C10 C11 1.367(11) . ?
C10 C15 1.389(11) . ?
C11 C12 1.322(15) . ?
C11 H11A 0.9300 . ?
C12 C13 1.359(15) . ?
C12 H12A 0.9300 . ?
C13 C14 1.414(15) . ?
C13 H13A 0.9300 . ?
C14 C15 1.377(13) . ?
C14 H14A 0.9300 . ?
N3 C24 1.317(9) . ?
N3 C25 1.384(8) . ?
N3 C19 1.469(9) . ?
N4 C24 1.325(8) . ?
N4 C30 1.389(8) . ?
N4 C23 1.473(9) . ?
C16 C17 1.455(15) . ?
C16 H16A 0.9600 . ?
C16 H16B 0.9600 . ?
C16 H16C 0.9600 . ?
C17 C18 1.489(12) . ?
C17 H17A 0.9700 . ?
C17 H17B 0.9700 . ?
C18 C19 1.476(13) . ?
C18 H18A 0.9700 . ?
C18 H18B 0.9700 . ?
C19 H19A 0.9700 . ?
C19 H19B 0.9700 . ?
C20 C21 1.524(13) . ?
C20 H20A 0.9600 . ?
C20 H20B 0.9600 . ?
C20 H20C 0.9600 . ?
C21 C22 1.514(12) . ?
C21 H21A 0.9700 . ?
C21 H21B 0.9700 . ?
C22 C23 1.493(12) . ?
C22 H22A 0.9700 . ?
C22 H22B 0.9700 . ?
C23 H23A 0.9700 . ?
C23 H23B 0.9700 . ?
C24 H24A 0.9300 . ?
C25 C26 1.379(9) . ?
C25 C30 1.400(8) . ?
C26 C27 1.379(10) . ?
C26 H26A 0.9300 . ?
C27 C28 1.389(10) . ?
C27 H27A 0.9300 . ?
C28 C29 1.357(9) . ?
C28 H28A 0.9300 . ?
C29 C30 1.384(8) . ?
C29 H29A 0.9300 . ?
N5 C39 1.265(14) . ?
N5 C45 1.388(13) . ?
N5 C34 1.522(17) . ?
N6 C39 1.318(13) . ?
N6 C40 1.377(10) . ?
N6 C38 1.433(12) . ?
C31 C32 1.22(4) . ?
C31 H31A 0.9600 . ?
C31 H31B 0.9600 . ?
C31 H31C 0.9600 . ?
C32 C33 1.59(3) . ?
C32 H32A 0.9700 . ?
C32 H32B 0.9700 . ?
C33 C34 1.206(18) . ?
C33 H33A 0.9700 . ?
C33 H33B 0.9700 . ?
C34 H34A 0.9700 . ?
C34 H34B 0.9700 . ?
C35 C36 1.92(3) . ?
C35 H35A 0.9600 . ?
C35 H35B 0.9600 . ?
C35 H35C 0.9600 . ?
C36 C37 1.07(3) . ?
C36 H36A 0.9700 . ?
C36 H36B 0.9700 . ?
C37 C38 1.90(3) . ?
C37 H37A 0.9700 . ?
C37 H37B 0.9700 . ?
C38 H38A 0.9700 . ?
C38 H38B 0.9700 . ?
C39 H39A 0.9300 . ?
C40 C45 1.375(12) . ?
C40 C41 1.382(12) . ?
C41 C42 1.376(14) . ?
C41 H41A 0.9300 . ?
C42 C43 1.380(17) . ?
C42 H42A 0.9300 . ?
C43 C44 1.389(17) . ?
C43 H43A 0.9300 . ?
C44 C45 1.362(15) . ?
C44 H44A 0.9300 . ?

loop_
_geom_torsion_atom_site_label_1
_geom_torsion_atom_site_label_2
_geom_torsion_atom_site_label_3
_geom_torsion_atom_site_label_4
_geom_torsion
_geom_torsion_site_symmetry_1
_geom_torsion_site_symmetry_2
_geom_torsion_site_symmetry_3
_geom_torsion_site_symmetry_4
_geom_torsion_publ_flag
O1 N7 O2 La1 170.6(6) . . . . ?
O3 N7 O2 La1 -10.9(6) . . . . ?
O3 La1 O2 N7 6.2(3) . . . . ?
O3 La1 O2 N7 -173.8(3) 7 . . . ?
O8 La1 O2 N7 -97.2(4) 7 . . . ?
O8 La1 O2 N7 82.8(4) . . . . ?
O5 La1 O2 N7 -25.0(4) . . . . ?
O5 La1 O2 N7 155.0(4) 7 . . . ?
O6 La1 O2 N7 -153.3(4) 7 . . . ?
O6 La1 O2 N7 26.7(4) . . . . ?
O2 La1 O2 N7 63(5) 7 . . . ?
O9 La1 O2 N7 106.2(4) . . . . ?
O9 La1 O2 N7 -73.8(4) 7 . . . ?
O1 N7 O3 La1 -170.6(6) . . . . ?
O2 N7 O3 La1 11.0(6) . . . . ?
O3 La1 O3 N7 -4(5) 7 . . . ?
O8 La1 O3 N7 88.1(4) 7 . . . ?
O8 La1 O3 N7 -91.9(4) . . . . ?
O5 La1 O3 N7 143.0(4) . . . . ?
O5 La1 O3 N7 -37.0(4) 7 . . . ?
O6 La1 O3 N7 13.4(4) 7 . . . ?
O6 La1 O3 N7 -166.6(4) . . . . ?
O2 La1 O3 N7 173.7(3) 7 . . . ?
O2 La1 O3 N7 -6.3(3) . . . . ?
O9 La1 O3 N7 -108.6(4) . . . . ?
O9 La1 O3 N7 71.4(4) 7 . . . ?
O4 N8 O5 La1 179.4(6) . . . . ?
O6 N8 O5 La1 -0.9(6) . . . . ?
O3 La1 O5 N8 81.4(4) . . . . ?
O3 La1 O5 N8 -98.6(4) 7 . . . ?
O8 La1 O5 N8 -154.1(4) 7 . . . ?
O8 La1 O5 N8 25.9(4) . . . . ?
O5 La1 O5 N8 125(3) 7 . . . ?
O6 La1 O5 N8 -179.5(4) 7 . . . ?
O6 La1 O5 N8 0.5(4) . . . . ?
O2 La1 O5 N8 -74.6(4) 7 . . . ?
O2 La1 O5 N8 105.4(4) . . . . ?
O9 La1 O5 N8 -25.9(4) . . . . ?
O9 La1 O5 N8 154.1(4) 7 . . . ?
O4 N8 O6 La1 -179.4(6) . . . . ?
O5 N8 O6 La1 0.9(6) . . . . ?
O3 La1 O6 N8 -81.5(4) . . . . ?
O3 La1 O6 N8 98.5(4) 7 . . . ?
O8 La1 O6 N8 24.6(4) 7 . . . ?
O8 La1 O6 N8 -155.4(4) . . . . ?
O5 La1 O6 N8 -0.5(3) . . . . ?
O5 La1 O6 N8 179.5(3) 7 . . . ?
O6 La1 O6 N8 -100(5) 7 . . . ?
O2 La1 O6 N8 82.5(4) 7 . . . ?
O2 La1 O6 N8 -97.5(4) . . . . ?
O9 La1 O6 N8 154.1(4) . . . . ?
O9 La1 O6 N8 -25.9(4) 7 . . . ?
O7 N9 O8 La1 -175.8(6) . . . . ?
O9 N9 O8 La1 1.6(6) . . . . ?
O3 La1 O8 N9 -159.8(4) . . . . ?
O3 La1 O8 N9 20.2(4) 7 . . . ?
O8 La1 O8 N9 -141.4(10) 7 . . . ?
O5 La1 O8 N9 -103.5(4) . . . . ?
O5 La1 O8 N9 76.5(4) 7 . . . ?
O6 La1 O8 N9 96.2(4) 7 . . . ?
O6 La1 O8 N9 -83.8(4) . . . . ?
O2 La1 O8 N9 -30.4(4) 7 . . . ?
O2 La1 O8 N9 149.6(4) . . . . ?
O9 La1 O8 N9 -0.9(3) . . . . ?
O9 La1 O8 N9 179.1(3) 7 . . . ?
O7 N9 O9 La1 175.8(6) . . . . ?
O8 N9 O9 La1 -1.6(6) . . . . ?
O3 La1 O9 N9 22.3(4) . . . . ?
O3 La1 O9 N9 -157.7(4) 7 . . . ?
O8 La1 O9 N9 -179.1(3) 7 . . . ?
O8 La1 O9 N9 0.9(3) . . . . ?
O5 La1 O9 N9 100.0(4) . . . . ?
O5 La1 O9 N9 -80.0(4) 7 . . . ?
O6 La1 O9 N9 -100.2(4) 7 . . . ?
O6 La1 O9 N9 79.8(4) . . . . ?
O2 La1 O9 N9 149.9(4) 7 . . . ?
O2 La1 O9 N9 -30.1(4) . . . . ?
O9 La1 O9 N9 -94.6(12) 7 . . . ?
O10 N10 O12 La2 112(2) . . . . ?
O15 La2 O12 N10 67(2) 2 . . . ?
O15 La2 O12 N10 133(2) . . . . ?
O14 La2 O12 N10 -152.2(19) . . . . ?
O14 La2 O12 N10 33.2(19) 2 . . . ?
O18 La2 O12 N10 173(2) 2 . . . ?
O18 La2 O12 N10 -7(2) . . . . ?
O12A La2 O12 N10 -122(2) . . . . ?
O12A La2 O12 N10 -71(2) 2 . . . ?
O11 La2 O12 N10 -31.8(18) . . . . ?
O11 La2 O12 N10 -118(2) 2 . . . ?
O17 La2 O12 N10 123(2) 2 . . . ?
O17 La2 O12 N10 -2(3) . . . . ?
O15 La2 N10A O12A -94.1(13) 2 . . . ?
O15 La2 N10A O12A 14(2) . . . . ?
O14 La2 N10A O12A 75.5(13) . . . . ?
O14 La2 N10A O12A -102.8(12) 2 . . . ?
O18 La2 N10A O12A 14.5(12) 2 . . . ?
O18 La2 N10A O12A -165.3(12) . . . . ?
O12A La2 N10A O12A 136.7(12) 2 . . . ?
O11 La2 N10A O12A -140.0(18) . . . . ?
O11 La2 N10A O12A 85.6(13) 2 . . . ?
O17 La2 N10A O12A -30.9(12) 2 . . . ?
O17 La2 N10A O12A 168.1(10) . . . . ?
O15 La2 N10A O11A 97.4(12) 2 . . . ?
O15 La2 N10A O11A -154.9(18) . . . . ?
O14 La2 N10A O11A -93.1(12) . . . . ?
O14 La2 N10A O11A 88.7(12) 2 . . . ?
O18 La2 N10A O11A -154.1(11) 2 . . . ?
O18 La2 N10A O11A 26.1(11) . . . . ?
O12A La2 N10A O11A -169(2) . . . . ?
O12A La2 N10A O11A -31.9(11) 2 . . . ?
O11 La2 N10A O11A 51.4(10) . . . . ?
O11 La2 N10A O11A -83.0(11) 2 . . . ?
O17 La2 N10A O11A 160.5(11) 2 . . . ?
O17 La2 N10A O11A -0.5(14) . . . . ?
O15 La2 N10A O10A 174(5) 2 . . . ?
O15 La2 N10A O10A -78(5) . . . . ?
O14 La2 N10A O10A -16(5) . . . . ?
O14 La2 N10A O10A 166(5) 2 . . . ?
O18 La2 N10A O10A -77(5) 2 . . . ?
O18 La2 N10A O10A 103(5) . . . . ?
O12A La2 N10A O10A -92(5) . . . . ?
O12A La2 N10A O10A 45(5) 2 . . . ?
O11 La2 N10A O10A 128(5) . . . . ?
O11 La2 N10A O10A -6(5) 2 . . . ?
O17 La2 N10A O10A -123(5) 2 . . . ?
O17 La2 N10A O10A 76(5) . . . . ?
O12A N10A O11A La2 -12(2) . . . . ?
O10A N10A O11A La2 -160.4(16) . . . . ?
O15 La2 O11A N10A -99.0(12) 2 . . . ?
O15 La2 O11A N10A 110(3) . . . . ?
O14 La2 O11A N10A 98.9(12) . . . . ?
O14 La2 O11A N10A -82.2(12) 2 . . . ?
O18 La2 O11A N10A 27.1(12) 2 . . . ?
O18 La2 O11A N10A -152.8(12) . . . . ?
O12A La2 O11A N10A 6.2(11) . . . . ?
O12A La2 O11A N10A 139.3(13) 2 . . . ?
O11 La2 O11A N10A -72.0(14) . . . . ?
O11 La2 O11A N10A 86.8(11) 2 . . . ?
O17 La2 O11A N10A -21.5(12) 2 . . . ?
O17 La2 O11A N10A 179.6(11) . . . . ?
O11A N10A O12A La2 12(2) . . . . ?
O10A N10A O12A La2 158.7(17) . . . . ?
O15 La2 O12A N10A 101.4(13) 2 . . . ?
O15 La2 O12A N10A -172.7(13) . . . . ?
O14 La2 O12A N10A -113.9(12) . . . . ?
O14 La2 O12A N10A 69.9(12) 2 . . . ?
O18 La2 O12A N10A -163.7(13) 2 . . . ?
O18 La2 O12A N10A 16.6(13) . . . . ?
O12A La2 O12A N10A -39.9(11) 2 . . . ?
O11 La2 O12A N10A 23.2(11) . . . . ?
O11 La2 O12A N10A -84.7(13) 2 . . . ?
O17 La2 O12A N10A 147.2(13) 2 . . . ?
O17 La2 O12A N10A -22.4(18) . . . . ?
O15 La2 N11 O15 9.6(17) 2 . . . ?
O14 La2 N11 O15 174.3(18) . . . . ?
O14 La2 N11 O15 -3.9(17) 2 . . . ?
O18 La2 N11 O15 -100.3(15) 2 . . . ?
O18 La2 N11 O15 79.4(15) . . . . ?
O12A La2 N11 O15 -120.3(13) . . . . ?
O12A La2 N11 O15 144.6(14) 2 . . . ?
O11 La2 N11 O15 -169.6(16) . . . . ?
O11 La2 N11 O15 -174.1(14) 2 . . . ?
O17 La2 N11 O15 -57.2(14) 2 . . . ?
O17 La2 N11 O15 80.7(13) . . . . ?
O15 La2 N11 O13 179(4) 2 . . . ?
O15 La2 N11 O13 169(5) . . . . ?
O14 La2 N11 O13 -16(4) . . . . ?
O14 La2 N11 O13 165(4) 2 . . . ?
O18 La2 N11 O13 69(4) 2 . . . ?
O18 La2 N11 O13 -111(4) . . . . ?
O12A La2 N11 O13 49(5) . . . . ?
O12A La2 N11 O13 -46(4) 2 . . . ?
O11 La2 N11 O13 0(6) . . . . ?
O11 La2 N11 O13 -5(4) 2 . . . ?
O17 La2 N11 O13 112(4) 2 . . . ?
O17 La2 N11 O13 -110(5) . . . . ?
O15 La2 N11 O14 -164.8(7) 2 . . . ?
O15 La2 N11 O14 -174.3(18) . . . . ?
O14 La2 N11 O14 -178.3(2) 2 . . . ?
O18 La2 N11 O14 85.3(7) 2 . . . ?
O18 La2 N11 O14 -95.0(7) . . . . ?
O12A La2 N11 O14 65.3(11) . . . . ?
O12A La2 N11 O14 -29.7(8) 2 . . . ?
O11 La2 N11 O14 16(2) . . . . ?
O11 La2 N11 O14 11.6(7) 2 . . . ?
O17 La2 N11 O14 128.4(7) 2 . . . ?
O17 La2 N11 O14 -93.7(9) . . . . ?
O15 N11 O14 La2 -6.0(19) . . . . ?
O13 N11 O14 La2 175.3(8) . . . . ?
O15 La2 O14 N11 17.6(8) 2 . . . ?
O15 La2 O14 N11 2.9(9) . . . . ?
O14 La2 O14 N11 10.5(7) 2 . . . ?
O18 La2 O14 N11 -80.6(7) 2 . . . ?
O18 La2 O14 N11 99.0(7) . . . . ?
O12A La2 O14 N11 -128.1(8) . . . . ?
O12A La2 O14 N11 150.0(8) 2 . . . ?
O11 La2 O14 N11 -174.7(7) . . . . ?
O11 La2 O14 N11 -164.9(10) 2 . . . ?
O17 La2 O14 N11 -53.5(8) 2 . . . ?
O17 La2 O14 N11 75.8(7) . . . . ?
O13 N11 O15 La2 -175.6(18) . . . . ?
O14 N11 O15 La2 6(2) . . . . ?
O15 La2 O15 N11 -169.5(19) 2 . . . ?
O14 La2 O15 N11 -3.5(12) . . . . ?
O14 La2 O15 N11 177.3(12) 2 . . . ?
O18 La2 O15 N11 70.2(12) 2 . . . ?
O18 La2 O15 N11 -109.9(12) . . . . ?
O12A La2 O15 N11 78.6(17) . . . . ?
O12A La2 O15 N11 -41.7(15) 2 . . . ?
O11 La2 O15 N11 168.1(17) . . . . ?
O11 La2 O15 N11 6.0(14) 2 . . . ?
O17 La2 O15 N11 118.5(13) 2 . . . ?
O17 La2 O15 N11 -89.3(14) . . . . ?
O16 N12 O17 La2 -173.3(9) . . . . ?
O18 N12 O17 La2 5.0(10) . . . . ?
O15 La2 O17 N12 -84.2(9) 2 . . . ?
O15 La2 O17 N12 -154.9(10) . . . . ?
O14 La2 O17 N12 146.7(8) . . . . ?
O14 La2 O17 N12 -38.5(8) 2 . . . ?
O18 La2 O17 N12 177.5(6) 2 . . . ?
O18 La2 O17 N12 -2.8(6) . . . . ?
O12A La2 O17 N12 48.1(13) . . . . ?
O12A La2 O17 N12 66.5(7) 2 . . . ?
O11 La2 O17 N12 12.6(9) . . . . ?
O11 La2 O17 N12 104.8(8) 2 . . . ?
O17 La2 O17 N12 -118.8(7) 2 . . . ?
O17 N12 O18 La2 -5.0(10) . . . . ?
O16 N12 O18 La2 173.2(8) . . . . ?
O15 La2 O18 N12 85.7(9) 2 . . . ?
O15 La2 O18 N12 29.7(9) . . . . ?
O14 La2 O18 N12 -29.2(7) . . . . ?
O14 La2 O18 N12 144.7(7) 2 . . . ?
O18 La2 O18 N12 57.9(5) 2 . . . ?
O12A La2 O18 N12 -157.3(6) . . . . ?
O12A La2 O18 N12 -87.4(7) 2 . . . ?
O11 La2 O18 N12 -162.5(7) . . . . ?
O11 La2 O18 N12 -82.1(7) 2 . . . ?
O17 La2 O18 N12 112.3(6) 2 . . . ?
O17 La2 O18 N12 2.8(6) . . . . ?
C1 C2 C3 C4 -171(3) . . . . ?
C9 N1 C4 C3 -98.2(17) . . . . ?
C15 N1 C4 C3 76.8(18) . . . . ?
C2 C3 C4 N1 66(2) . . . . ?
C5 C6 C7 C8 -175.1(18) . . . . ?
C9 N2 C8 C7 99.2(15) . . . . ?
C10 N2 C8 C7 -78.5(15) . . . . ?
C6 C7 C8 N2 -55(2) . . . . ?
C15 N1 C9 N2 -2.9(13) . . . . ?
C4 N1 C9 N2 172.8(11) . . . . ?
C10 N2 C9 N1 2.3(13) . . . . ?
C8 N2 C9 N1 -175.8(10) . . . . ?
C9 N2 C10 C11 178.6(10) . . . . ?
C8 N2 C10 C11 -3.3(16) . . . . ?
C9 N2 C10 C15 -0.7(11) . . . . ?
C8 N2 C10 C15 177.3(9) . . . . ?
N2 C10 C11 C12 -179.3(10) . . . . ?
C15 C10 C11 C12 -0.1(14) . . . . ?
C10 C11 C12 C13 -1.8(16) . . . . ?
C11 C12 C13 C14 2.4(18) . . . . ?
C12 C13 C14 C15 -0.9(15) . . . . ?
C13 C14 C15 N1 -178.5(10) . . . . ?
C13 C14 C15 C10 -0.8(14) . . . . ?
C9 N1 C15 C14 -179.7(11) . . . . ?
C4 N1 C15 C14 4.6(19) . . . . ?
C9 N1 C15 C10 2.3(11) . . . . ?
C4 N1 C15 C10 -173.4(11) . . . . ?
N2 C10 C15 C14 -179.2(9) . . . . ?
C11 C10 C15 C14 1.4(14) . . . . ?
N2 C10 C15 N1 -0.9(10) . . . . ?
C11 C10 C15 N1 179.6(8) . . . . ?
C16 C17 C18 C19 -172.0(11) . . . . ?
C24 N3 C19 C18 84.4(11) . . . . ?
C25 N3 C19 C18 -94.6(11) . . . . ?
C17 C18 C19 N3 -169.2(9) . . . . ?
C20 C21 C22 C23 176.1(8) . . . . ?
C24 N4 C23 C22 -103.9(8) . . . . ?
C30 N4 C23 C22 68.5(9) . . . . ?
C21 C22 C23 N4 56.8(9) . . . . ?
C25 N3 C24 N4 -1.1(8) . . . . ?
C19 N3 C24 N4 179.7(7) . . . . ?
C30 N4 C24 N3 1.6(8) . . . . ?
C23 N4 C24 N3 175.2(7) . . . . ?
C24 N3 C25 C26 179.1(7) . . . . ?
C19 N3 C25 C26 -1.7(12) . . . . ?
C24 N3 C25 C30 0.2(7) . . . . ?
C19 N3 C25 C30 179.3(7) . . . . ?
N3 C25 C26 C27 -179.2(7) . . . . ?
C30 C25 C26 C27 -0.4(10) . . . . ?
C25 C26 C27 C28 1.4(11) . . . . ?
C26 C27 C28 C29 -1.7(12) . . . . ?
C27 C28 C29 C30 0.9(11) . . . . ?
C28 C29 C30 N4 177.6(7) . . . . ?
C28 C29 C30 C25 0.1(10) . . . . ?
C24 N4 C30 C29 -179.1(7) . . . . ?
C23 N4 C30 C29 7.3(11) . . . . ?
C24 N4 C30 C25 -1.4(7) . . . . ?
C23 N4 C30 C25 -175.0(6) . . . . ?
C26 C25 C30 C29 -0.3(10) . . . . ?
N3 C25 C30 C29 178.7(6) . . . . ?
C26 C25 C30 N4 -178.4(6) . . . . ?
N3 C25 C30 N4 0.7(7) . . . . ?
C31 C32 C33 C34 -180(4) . . . . ?
C32 C33 C34 N5 177(2) . . . . ?
C39 N5 C34 C33 -83(3) . . . . ?
C45 N5 C34 C33 104(2) . . . . ?
C35 C36 C37 C38 -175.4(10) . . . . ?
C39 N6 C38 C37 114.1(14) . . . . ?
C40 N6 C38 C37 -64.5(14) . . . . ?
C36 C37 C38 N6 -73(3) . . . . ?
C45 N5 C39 N6 1.5(16) . . . . ?
C34 N5 C39 N6 -173.1(12) . . . . ?
C40 N6 C39 N5 -0.8(15) . . . . ?
C38 N6 C39 N5 -179.6(11) . . . . ?
C39 N6 C40 C45 -0.2(11) . . . . ?
C38 N6 C40 C45 178.6(9) . . . . ?
C39 N6 C40 C41 179.3(10) . . . . ?
C38 N6 C40 C41 -1.9(15) . . . . ?
C45 C40 C41 C42 -0.2(13) . . . . ?
N6 C40 C41 C42 -179.6(9) . . . . ?
C40 C41 C42 C43 -2.2(16) . . . . ?
C41 C42 C43 C44 5(2) . . . . ?
C42 C43 C44 C45 -4(2) . . . . ?
C43 C44 C45 C40 1.8(18) . . . . ?
C43 C44 C45 N5 -179.7(12) . . . . ?
N6 C40 C45 C44 179.9(10) . . . . ?
C41 C40 C45 C44 0.3(16) . . . . ?
N6 C40 C45 N5 1.1(11) . . . . ?
C41 C40 C45 N5 -178.5(8) . . . . ?
C39 N5 C45 C44 179.7(13) . . . . ?
C34 N5 C45 C44 -6(2) . . . . ?
C39 N5 C45 C40 -1.6(14) . . . . ?
C34 N5 C45 C40 173.0(13) . . . . ?
